data_9009309
loop_
_publ_author_name
'Johnsen, O.'
'Leonardsen, E. S.'
'Falth, L.'
'Annehed, H.'

_publ_section_title
;
 Crystal structure of kvanefjeldite: The introduction of [Si3O7OH]
 layers with eight-membered rings
;
_journal_name_full 'Neues Jahrbuch fur Mineralogie, Monatshefte'
_journal_page_first 505
_journal_page_last 512
_journal_volume 1983
_journal_year 1983
_chemical_compound_source 'Ilimaussaq alkaline intrusion, South Greenland'
_chemical_formula_sum 'Ca0.5 H2 Mn0.5 Na4 O16 Si6'
_chemical_name_mineral Kvanefjeldite
_space_group_IT_number 61
_symmetry_space_group_name_Hall '-P 2bc 2ac'
_symmetry_space_group_name_H-M 'P c a b'
_cell_angle_alpha 90
_cell_angle_beta 90
_cell_angle_gamma 90
_cell_length_a 10.213
_cell_length_b 15.878
_cell_length_c 9.058
_cell_formula_units_Z 4
_cell_volume 1468.864
_database_code_amcsd 0014783
_exptl_crystal_density_diffrn 2.559
_cod_original_formula_sum 'Na4 (Ca.5 Mn.5) Si6 O16 H2'
_cod_database_code 9009309

loop_
_space_group_symop_operation_xyz
x,y,z
x,1/2+y,1/2-z
-x,1/2-y,1/2+z
1/2-x,y,1/2+z
1/2+x,-y,1/2-z
1/2+x,1/2-y,z
1/2-x,1/2+y,-z
-x,-y,-z

loop_
_atom_site_aniso_label
_atom_site_aniso_U_11
_atom_site_aniso_U_22
_atom_site_aniso_U_33
_atom_site_aniso_U_12
_atom_site_aniso_U_13
_atom_site_aniso_U_23
Na1 0.02050 0.02376 0.02103 0.00107 -0.00244 -0.00306
Na2 0.02235 0.01903 0.02245 -0.00025 0.00000 0.00175
Si1 0.01141 0.01213 0.01039 0.00033 0.00047 -0.00022
Si2 0.01173 0.01316 0.01280 0.00082 0.00080 0.00000
Si3 0.01104 0.01290 0.01081 -0.00033 -0.00056 0.00007
O1 0.01517 0.01584 0.02020 0.00189 0.00108 -0.00146
O2 0.01654 0.01673 0.01629 -0.00255 0.00009 0.00124
O3 0.01300 0.01520 0.01949 -0.00058 0.00075 0.00175
O4 0.01812 0.02082 0.01621 0.00025 0.00258 0.00146
O5 0.01575 0.01635 0.01725 0.00016 -0.00356 0.00131
O6 0.01871 0.01750 0.01318 0.00090 0.00253 0.00095
O7 0.01839 0.01877 0.01987 -0.00082 -0.00356 0.00102
O8 0.01527 0.01379 0.01762 0.00222 0.00319 0.00197

loop_
_atom_site_label
_atom_site_fract_x
_atom_site_fract_y
_atom_site_fract_z
_atom_site_occupancy
_atom_site_U_iso_or_equiv
Na1 0.68082 -0.04507 0.79810 1.00000 0.02178
Na2 0.84529 0.30661 0.49949 1.00000 0.02128
Ca 0.00000 0.00000 0.00000 0.50000 0.01102
Mn 0.00000 0.00000 0.00000 0.50000 0.01102
Si1 0.58291 0.18032 0.30192 1.00000 0.01127
Si2 0.54817 0.37446 0.32987 1.00000 0.01254
Si3 0.79795 0.11392 0.50797 1.00000 0.01153
O1 0.51802 0.27299 0.32541 1.00000 0.01710
O2 0.47871 0.11050 0.33835 1.00000 0.01646
O3 0.71924 0.03448 0.56521 1.00000 0.01583
O4 0.59159 0.41076 0.17584 1.00000 0.01836
O5 0.70948 0.18010 0.41214 1.00000 0.01646
O6 0.63873 0.17636 0.13244 1.00000 0.01646
O7 0.66459 0.38868 0.45356 1.00000 0.01900
O8 0.41495 0.41813 0.39743 1.00000 0.01545
H 0.69700 0.43300 0.44500 1.00000 0.06206

loop_
_cod_related_entry_id
_cod_related_entry_database
_cod_related_entry_code
1 AMCSD 0014783
